data_2002792
loop_
_publ_author_name
'Mueller-Buschbaum, Hk'
'Wedel, B'

_publ_section_title
;
Zur Kenntnis eines Barium-Oxoniobat-Tellurats: Ba2 Nb2 Te O10
;
_journal_name_full
;
Zeitschrift fuer Naturforschung, Teil B. Anorganische Chemie,
Organische Chemie (42,1987-)
;
_journal_page_first 1407
_journal_page_last 1410
_journal_volume 51
_journal_year 1996
_chemical_formula_structural 'Ba2 (Nb2 Te O10)'
_chemical_formula_sum 'Ba2 Nb2 O10 Te'
_chemical_name_systematic 'Dibarium diniobotellurate'
_space_group_IT_number 61
_symmetry_cell_setting orthorhombic
_symmetry_Int_Tables_number 61
_symmetry_space_group_name_Hall '-P 2ac 2ab'
_symmetry_space_group_name_H-M 'P b c a'
_cell_angle_alpha 90
_cell_angle_beta 90
_cell_angle_gamma 90
_cell_formula_units_Z 4
_cell_length_a 7.242(4)
_cell_length_b 12.433(3)
_cell_length_c 9.932(3)
_cell_volume 894.3
_refine_ls_R_factor_all 0.0527
_cod_database_code 2002792

loop_
_symmetry_equiv_pos_as_xyz
x,y,z
1/2+x,1/2-y,-z
-x,1/2+y,1/2-z
1/2-x,-y,1/2+z
-x,-y,-z
1/2-x,1/2+y,z
x,1/2-y,1/2+z
1/2+x,y,1/2-z

loop_
_atom_site_aniso_label
_atom_site_aniso_U_11
_atom_site_aniso_U_12
_atom_site_aniso_U_13
_atom_site_aniso_U_22
_atom_site_aniso_U_23
_atom_site_aniso_U_33
Ba1 0.01389(9) 0.00080(7) 0.00037(7) 0.00935(9) 0.00074(7) 0.0154(1)
Nb1 0.00789(11) -0.00009(9) 0.00041(9) 0.00829(11) -0.00003(11) 0.00908(11)
Te1 0.00849(11) -0.00009(9) -0.00007(9) 0.00962(13) -0.00148(10) 0.00978(13)
O1 0.0084(9) 0.0017(9) -0.0001(9) 0.0132(11) 0.0002(9) 0.0111(11)
O2 0.0133(10) -0.0008(9) 0.0026(9) 0.0086(10) -0.0006(9) 0.0143(11)
O3 0.0126(10) -0.0020(9) -0.0006(9) 0.0127(11) 0.0019(9) 0.0114(11)
O4 0.0088(10) 0.0022(9) -0.0024(9) 0.0138(12) -0.0038(10) 0.0148(12)
O5 0.0179(13) -0.0013(10) 0.0034(11) 0.0110(12) -0.0029(11) 0.0219(14)

loop_
_atom_site_label
_atom_site_type_symbol
_atom_site_symmetry_multiplicity
_atom_site_Wyckoff_symbol
_atom_site_fract_x
_atom_site_fract_y
_atom_site_fract_z
_atom_site_occupancy
_atom_site_attached_hydrogens
_atom_site_calc_flag
Ba1 Ba2+ 8 c 0.01572(3) 0.35845(2) 0.60716(3) 1. 0 d
Nb1 Nb5+ 8 c 0.29229(5) 0.60418(2) 0.74457(3) 1. 0 d
Te1 Te6+ 4 b 0.5 0.5 0.5 1. 0 d
O1 O2- 8 c 0.0554(4) 0.5838(2) 0.6672(3) 1. 0 d
O2 O2- 8 c 0.4219(4) 0.6395(2) 0.5699(3) 1. 0 d
O3 O2- 8 c 0.3790(4) 0.4450(2) 0.6557(3) 1. 0 d
O4 O2- 8 c 0.2663(4) 0.4854(2) 0.4048(3) 1. 0 d
O5 O2- 8 c 0.2810(4) 0.7405(3) 0.7985(4) 1. 0 d

loop_
_atom_type_symbol
_atom_type_oxidation_number
Ba2+ 2.000
Nb5+ 5.000
Te6+ 6.000
O2- -2.000
